data_1549347
loop_
_publ_author_name
'Seidel, Nadine'
'Seichter, Wilhelm'
'Weber, Edwin'

_publ_section_title
;
 1-Methoxy-1,1-diphenylbut-2-yne
;
_journal_coeditor_code BH4034
_journal_issue 4
_journal_name_full IUCrData
_journal_page_first x180415
_journal_paper_doi 10.1107/S2414314618004157
_journal_volume 3
_journal_year 2018
_chemical_formula_iupac 'C17 H16 O'
_chemical_formula_moiety 'C17 H16 O'
_chemical_formula_sum 'C17 H16 O'
_chemical_formula_weight 236.30
_chemical_melting_point 329
_chemical_name_systematic
;
1-Methoxy-1,1-diphenylbut-2-yne
;
_space_group_crystal_system monoclinic
_space_group_IT_number 14
_space_group_name_Hall '-P 2ybc'
_space_group_name_H-M_alt 'P 1 21/c 1'
_symmetry_space_group_name_Hall '-P 2ybc'
_symmetry_space_group_name_H-M 'P 1 21/c 1'
_atom_sites_solution_hydrogens geom
_atom_sites_solution_primary direct
_atom_sites_solution_secondary difmap
_audit_creation_method SHELXL-2014/7
_cell_angle_alpha 90
_cell_angle_beta 104.0340(10)
_cell_angle_gamma 90
_cell_formula_units_Z 4
_cell_length_a 9.6483(2)
_cell_length_b 10.6060(3)
_cell_length_c 13.4332(4)
_cell_measurement_reflns_used 8020
_cell_measurement_temperature 100(2)
_cell_measurement_theta_max 33.10
_cell_measurement_theta_min 2.35
_cell_volume 1333.59(6)
_computing_cell_refinement
;
<i>SAINT-NT</i> (Bruker, 2008)
;
_computing_data_collection
;
APEX2 (Bruker, 2008)
;
_computing_data_reduction
;
<i>SAINT-NT</i> (Bruker, 2008)
;
_computing_molecular_graphics
;
ORTEP-3 for Windows (Farrugia, 2012)
;
_computing_publication_material
;
SHELXL2014 (Sheldrick, 2015)
;
_computing_structure_refinement
;
SHELXL2014 (Sheldrick, 2015)
;
_computing_structure_solution
;
SHELXS97 (Sheldrick, 2008)
;
_diffrn_ambient_temperature 100(2)
_diffrn_measured_fraction_theta_full 1.000
_diffrn_measured_fraction_theta_max 1.000
_diffrn_measurement_device_type
;
Bruker Kappa goniometer with an APEXII CCD area detector
;
_diffrn_measurement_method '\f and \w scans'
_diffrn_radiation_type MoK\a
_diffrn_radiation_wavelength 0.71073
_diffrn_reflns_av_R_equivalents 0.0250
_diffrn_reflns_limit_h_max 11
_diffrn_reflns_limit_h_min -12
_diffrn_reflns_limit_k_max 9
_diffrn_reflns_limit_k_min -13
_diffrn_reflns_limit_l_max 17
_diffrn_reflns_limit_l_min -17
_diffrn_reflns_number 13834
_diffrn_reflns_theta_full 25.242
_diffrn_reflns_theta_max 27.097
_diffrn_reflns_theta_min 2.176
_exptl_absorpt_coefficient_mu 0.071
_exptl_absorpt_correction_type none
_exptl_crystal_colour colourless
_exptl_crystal_density_diffrn 1.177
_exptl_crystal_description irregular
_exptl_crystal_F_000 504
_exptl_crystal_size_max 0.500
_exptl_crystal_size_mid 0.460
_exptl_crystal_size_min 0.350
_refine_diff_density_max 0.322
_refine_diff_density_min -0.305
_refine_ls_extinction_method none
_refine_ls_goodness_of_fit_ref 1.061
_refine_ls_hydrogen_treatment constr
_refine_ls_matrix_type full
_refine_ls_number_constraints 0
_refine_ls_number_parameters 165
_refine_ls_number_reflns 2939
_refine_ls_number_restraints 0
_refine_ls_restrained_S_all 1.061
_refine_ls_R_factor_all 0.0451
_refine_ls_R_factor_gt 0.0396
_refine_ls_shift/su_max 0.001
_refine_ls_shift/su_mean 0.000
_refine_ls_structure_factor_coef Fsqd
_refine_ls_weighting_details 'w=1/[\s^2^(Fo^2^)+(0.0503P)^2^+0.6393P] where P=(Fo^2^+2Fc^2^)/3'
_refine_ls_weighting_scheme calc
_refine_ls_wR_factor_gt 0.1056
_refine_ls_wR_factor_ref 0.1119
_reflns_number_gt 2582
_reflns_number_total 2939
_reflns_threshold_expression 'I > 2\s(I)'
_cod_data_source_file bh4034sup1.cif
_cod_data_source_block I
_cod_database_code 1549347
_shelx_estimated_absorpt_t_min 0.965
_shelx_estimated_absorpt_t_max 0.975

loop_
_space_group_symop_operation_xyz
'x, y, z'
'-x, y+1/2, -z+1/2'
'-x, -y, -z'
'x, -y-1/2, z-1/2'

loop_
_atom_site_type_symbol
_atom_site_label
_atom_site_fract_x
_atom_site_fract_y
_atom_site_fract_z
_atom_site_U_iso_or_equiv
_atom_site_adp_type
_atom_site_calc_flag
_atom_site_occupancy
O O1 0.44623(8) -0.10133(8) 0.17564(6) 0.0189(2) Uani d 1
C C1 0.36399(11) -0.01102(11) 0.21645(8) 0.0148(2) Uani d 1
C C2 0.24889(11) -0.08676(11) 0.25168(8) 0.0146(2) Uani d 1
C C3 0.25175(12) -0.21765(11) 0.25575(9) 0.0183(2) Uani d 1
H H3 0.3230 -0.2629 0.2326 0.022 Uiso calc 1
C C4 0.14980(13) -0.28244(12) 0.29387(9) 0.0221(3) Uani d 1
H H4 0.1520 -0.3720 0.2964 0.027 Uiso calc 1
C C5 0.04549(12) -0.21788(12) 0.32810(9) 0.0217(3) Uani d 1
H H5 -0.0230 -0.2626 0.3546 0.026 Uiso calc 1
C C6 0.04201(12) -0.08689(12) 0.32339(9) 0.0205(3) Uani d 1
H H6 -0.0295 -0.0418 0.3464 0.025 Uiso calc 1
C C7 0.14275(12) -0.02197(11) 0.28520(8) 0.0176(2) Uani d 1
H H7 0.1395 0.0675 0.2818 0.021 Uiso calc 1
C C8 0.29562(11) 0.08338(11) 0.13200(8) 0.0158(2) Uani d 1
C C9 0.19931(12) 0.03667(12) 0.04470(9) 0.0200(3) Uani d 1
H H9 0.1779 -0.0509 0.0394 0.024 Uiso calc 1
C C10 0.13505(13) 0.11747(14) -0.03405(9) 0.0245(3) Uani d 1
H H10 0.0689 0.0854 -0.0929 0.029 Uiso calc 1
C C11 0.16720(13) 0.24534(14) -0.02706(10) 0.0269(3) Uani d 1
H H11 0.1226 0.3008 -0.0808 0.032 Uiso calc 1
C C12 0.26422(13) 0.29179(13) 0.05828(10) 0.0256(3) Uani d 1
H H12 0.2873 0.3790 0.0625 0.031 Uiso calc 1
C C13 0.32831(12) 0.21100(11) 0.13811(9) 0.0200(3) Uani d 1
H H13 0.3945 0.2434 0.1968 0.024 Uiso calc 1
C C14 0.45375(12) 0.05219(11) 0.30794(9) 0.0173(2) Uani d 1
C C15 0.52478(12) 0.09973(11) 0.38375(9) 0.0194(2) Uani d 1
C C16 0.56975(13) -0.05142(13) 0.14930(10) 0.0246(3) Uani d 1
H H16A 0.5419 0.0189 0.1013 0.037 Uiso calc 1
H H16B 0.6149 -0.1174 0.1170 0.037 Uiso calc 1
H H16C 0.6374 -0.0214 0.2115 0.037 Uiso calc 1
C C17 0.61243(14) 0.15804(13) 0.47669(10) 0.0264(3) Uani d 1
H H17A 0.6757 0.0944 0.5170 0.040 Uiso calc 1
H H17B 0.5503 0.1929 0.5177 0.040 Uiso calc 1
H H17C 0.6700 0.2258 0.4576 0.040 Uiso calc 1

loop_
_atom_site_aniso_label
_atom_site_aniso_U_11
_atom_site_aniso_U_22
_atom_site_aniso_U_33
_atom_site_aniso_U_12
_atom_site_aniso_U_13
_atom_site_aniso_U_23
O1 0.0169(4) 0.0170(4) 0.0252(4) 0.0001(3) 0.0099(3) -0.0019(3)
C1 0.0141(5) 0.0138(5) 0.0163(5) -0.0004(4) 0.0036(4) -0.0010(4)
C2 0.0139(5) 0.0168(5) 0.0121(5) -0.0017(4) 0.0013(4) -0.0006(4)
C3 0.0171(5) 0.0173(6) 0.0211(5) -0.0008(4) 0.0056(4) -0.0023(4)
C4 0.0229(6) 0.0172(6) 0.0265(6) -0.0041(5) 0.0066(5) -0.0011(5)
C5 0.0189(6) 0.0262(6) 0.0207(6) -0.0057(5) 0.0063(4) 0.0007(5)
C6 0.0176(5) 0.0259(6) 0.0190(5) 0.0022(4) 0.0063(4) -0.0008(5)
C7 0.0193(5) 0.0173(6) 0.0160(5) 0.0016(4) 0.0038(4) 0.0001(4)
C8 0.0139(5) 0.0190(6) 0.0154(5) -0.0001(4) 0.0052(4) 0.0014(4)
C9 0.0184(5) 0.0241(6) 0.0180(5) -0.0032(4) 0.0050(4) -0.0013(5)
C10 0.0184(6) 0.0394(8) 0.0152(5) -0.0024(5) 0.0029(4) 0.0026(5)
C11 0.0215(6) 0.0366(7) 0.0235(6) 0.0031(5) 0.0068(5) 0.0143(5)
C12 0.0229(6) 0.0218(6) 0.0328(7) -0.0006(5) 0.0078(5) 0.0089(5)
C13 0.0171(5) 0.0201(6) 0.0226(6) -0.0022(4) 0.0040(4) 0.0013(5)
C14 0.0166(5) 0.0163(5) 0.0185(5) -0.0009(4) 0.0035(4) 0.0033(4)
C15 0.0204(5) 0.0179(6) 0.0186(5) -0.0014(4) 0.0026(4) 0.0038(4)
C16 0.0191(6) 0.0259(6) 0.0325(7) -0.0004(5) 0.0134(5) 0.0008(5)
C17 0.0300(7) 0.0262(7) 0.0185(6) -0.0062(5) -0.0025(5) 0.0020(5)

loop_
_atom_type_symbol
_atom_type_description
_atom_type_scat_dispersion_real
_atom_type_scat_dispersion_imag
_atom_type_scat_source
C C 0.0033 0.0016 'International Tables Vol C Tables 4.2.6.8 and 6.1.1.4'
H H 0.0000 0.0000 'International Tables Vol C Tables 4.2.6.8 and 6.1.1.4'
O O 0.0106 0.0060 'International Tables Vol C Tables 4.2.6.8 and 6.1.1.4'

loop_
_geom_angle_atom_site_label_1
_geom_angle_atom_site_label_2
_geom_angle_atom_site_label_3
_geom_angle
C16 O1 C1 114.85(9)
O1 C1 C14 110.67(9)
O1 C1 C2 106.07(9)
C14 C1 C2 107.59(9)
O1 C1 C8 109.33(8)
C14 C1 C8 112.19(9)
C2 C1 C8 110.81(8)
C3 C2 C7 119.23(10)
C3 C2 C1 121.74(10)
C7 C2 C1 118.95(10)
C2 C3 C4 119.85(11)
C2 C3 H3 120.1
C4 C3 H3 120.1
C5 C4 C3 120.81(11)
C5 C4 H4 119.6
C3 C4 H4 119.6
C4 C5 C6 119.36(11)
C4 C5 H5 120.3
C6 C5 H5 120.3
C7 C6 C5 120.09(11)
C7 C6 H6 120.0
C5 C6 H6 120.0
C6 C7 C2 120.66(11)
C6 C7 H7 119.7
C2 C7 H7 119.7
C13 C8 C9 119.37(11)
C13 C8 C1 122.75(10)
C9 C8 C1 117.86(10)
C10 C9 C8 120.29(12)
C10 C9 H9 119.9
C8 C9 H9 119.9
C9 C10 C11 120.07(11)
C9 C10 H10 120.0
C11 C10 H10 120.0
C12 C11 C10 119.93(11)
C12 C11 H11 120.0
C10 C11 H11 120.0
C11 C12 C13 120.21(12)
C11 C12 H12 119.9
C13 C12 H12 119.9
C8 C13 C12 120.12(11)
C8 C13 H13 119.9
C12 C13 H13 119.9
C15 C14 C1 177.64(12)
C14 C15 C17 179.79(14)
O1 C16 H16A 109.5
O1 C16 H16B 109.5
H16A C16 H16B 109.5
O1 C16 H16C 109.5
H16A C16 H16C 109.5
H16B C16 H16C 109.5
C15 C17 H17A 109.5
C15 C17 H17B 109.5
H17A C17 H17B 109.5
C15 C17 H17C 109.5
H17A C17 H17C 109.5
H17B C17 H17C 109.5

loop_
_geom_bond_atom_site_label_1
_geom_bond_atom_site_label_2
_geom_bond_distance
O1 C16 1.4248(14)
O1 C1 1.4347(13)
C1 C14 1.4811(15)
C1 C2 1.5354(15)
C1 C8 1.5367(15)
C2 C3 1.3893(16)
C2 C7 1.3955(15)
C3 C4 1.3951(16)
C3 H3 0.9500
C4 C5 1.3848(17)
C4 H4 0.9500
C5 C6 1.3908(18)
C5 H5 0.9500
C6 C7 1.3871(16)
C6 H6 0.9500
C7 H7 0.9500
C8 C13 1.3877(16)
C8 C9 1.3984(15)
C9 C10 1.3855(17)
C9 H9 0.9500
C10 C11 1.389(2)
C10 H10 0.9500
C11 C12 1.3830(19)
C11 H11 0.9500
C12 C13 1.3947(17)
C12 H12 0.9500
C13 H13 0.9500
C14 C15 1.1928(17)
C15 C17 1.4643(16)
C16 H16A 0.9800
C16 H16B 0.9800
C16 H16C 0.9800
C17 H17A 0.9800
C17 H17B 0.9800
C17 H17C 0.9800

loop_
_geom_hbond_atom_site_label_D
_geom_hbond_atom_site_label_H
_geom_hbond_atom_site_label_A
_geom_hbond_site_symmetry_A
_geom_hbond_distance_DH
_geom_hbond_distance_HA
_geom_hbond_distance_DA
_geom_hbond_angle_DHA
_geom_hbond_publ_flag
C17 H17A Cg1 3_656 0.98 2.81 3.4230(10) 121 yes
C5 H5 Cg2 2_545 0.95 2.73 3.6600(10) 166 yes

loop_
_geom_torsion_atom_site_label_1
_geom_torsion_atom_site_label_2
_geom_torsion_atom_site_label_3
_geom_torsion_atom_site_label_4
_geom_torsion
C16 O1 C1 C14 -56.68(12)
C16 O1 C1 C2 -173.08(9)
C16 O1 C1 C8 67.39(11)
O1 C1 C2 C3 9.86(13)
C14 C1 C2 C3 -108.60(11)
C8 C1 C2 C3 128.42(11)
O1 C1 C2 C7 -173.33(9)
C14 C1 C2 C7 68.21(12)
C8 C1 C2 C7 -54.77(12)
C7 C2 C3 C4 -0.53(16)
C1 C2 C3 C4 176.27(10)
C2 C3 C4 C5 -0.15(17)
C3 C4 C5 C6 0.59(17)
C4 C5 C6 C7 -0.33(17)
C5 C6 C7 C2 -0.35(17)
C3 C2 C7 C6 0.78(16)
C1 C2 C7 C6 -176.11(10)
O1 C1 C8 C13 -116.64(11)
C14 C1 C8 C13 6.52(15)
C2 C1 C8 C13 126.80(11)
O1 C1 C8 C9 61.74(12)
C14 C1 C8 C9 -175.10(10)
C2 C1 C8 C9 -54.83(13)
C13 C8 C9 C10 -1.25(17)
C1 C8 C9 C10 -179.68(10)
C8 C9 C10 C11 0.66(17)
C9 C10 C11 C12 0.46(18)
C10 C11 C12 C13 -0.98(19)
C9 C8 C13 C12 0.73(17)
C1 C8 C13 C12 179.08(10)
C11 C12 C13 C8 0.38(18)

_cod_database_fobs_code 1549347
